data_4089221
loop_
_publ_author_name
'Chen, Daqing'
'Li, Kai'
'Guan, Xiangguo'
'Cheng, Gang'
'Yang, Chen'
'Che, Chi-Ming'

_publ_section_title
;
 Luminescent Iridium(III) Complexes Supported by a Tetradentate Trianionic
 Ligand Scaffold with Mixed O, N, and C Donor Atoms: Synthesis,
 Structures, Photophysical Properties, and Material Applications
;
_journal_issue 7
_journal_name_full Organometallics
_journal_page_first 1331
_journal_paper_doi 10.1021/acs.organomet.7b00038
_journal_volume 36
_journal_year 2017
_chemical_formula_moiety 'C40 H30 Ir N3 O2, C H Cl3'
_chemical_formula_sum 'C41 H31 Cl3 Ir N3 O2'
_chemical_formula_weight 896.24
_space_group_crystal_system orthorhombic
_space_group_IT_number 33
_space_group_name_Hall 'P -2ac -2n'
_space_group_name_H-M_alt 'P n 21 a'
_atom_sites_solution_hydrogens geom
_atom_sites_solution_primary direct
_audit_creation_date 2017-01-17
_audit_creation_method
;
Olex2 1.2
(compiled 2017.01.04 svn.r3372 for OlexSys, GUI svn.r5292)
;
_cell_angle_alpha 90
_cell_angle_beta 90
_cell_angle_gamma 90
_cell_formula_units_Z 4
_cell_length_a 15.5975(7)
_cell_length_b 12.4727(6)
_cell_length_c 17.9014(8)
_cell_measurement_reflns_used 9706
_cell_measurement_temperature 100
_cell_measurement_theta_max 65.63
_cell_measurement_theta_min 3.76
_cell_volume 3482.6(3)
_computing_cell_refinement 'SADABS V2008/1 (Bruker AXS)'
_computing_data_reduction 'SAINT V7.68A (Bruker AXS, 2009)'
_computing_molecular_graphics 'Olex2 (Dolomanov et al., 2009)'
_computing_publication_material 'Olex2 (Dolomanov et al., 2009)'
_computing_structure_refinement 'ShelXL (Sheldrick, 2015)'
_computing_structure_solution 'ShelXS (Sheldrick, 2008)'
_diffrn_ambient_temperature 100.0
_diffrn_detector 'Bruker APEX2 area detector'
_diffrn_detector_area_resol_mean 7.9
_diffrn_detector_type 'CCD area detector'
_diffrn_measured_fraction_theta_full 0.991
_diffrn_measured_fraction_theta_max 0.991
_diffrn_measurement_device 'three-circle diffractometer'
_diffrn_measurement_device_type 'Bruker APEX-II CCD'
_diffrn_measurement_method '\w and \f scans'
_diffrn_radiation_monochromator graphite
_diffrn_radiation_probe x-ray
_diffrn_radiation_type CuK\a
_diffrn_radiation_wavelength 1.54178
_diffrn_reflns_av_R_equivalents 0.0568
_diffrn_reflns_av_unetI/netI 0.0322
_diffrn_reflns_Laue_measured_fraction_full 0.991
_diffrn_reflns_Laue_measured_fraction_max 0.991
_diffrn_reflns_limit_h_max 15
_diffrn_reflns_limit_h_min -18
_diffrn_reflns_limit_k_max 12
_diffrn_reflns_limit_k_min -14
_diffrn_reflns_limit_l_max 21
_diffrn_reflns_limit_l_min -21
_diffrn_reflns_number 65777
_diffrn_reflns_point_group_measured_fraction_full 0.914
_diffrn_reflns_point_group_measured_fraction_max 0.913
_diffrn_reflns_theta_full 66.514
_diffrn_reflns_theta_max 66.514
_diffrn_reflns_theta_min 3.759
_diffrn_source 'microfocus sealed X-ray tube'
_diffrn_source_type 'Incoatec I\ms'
_diffrn_standards_number 0
_exptl_absorpt_coefficient_mu 9.872
_exptl_absorpt_correction_T_max 0.6935
_exptl_absorpt_correction_T_min 0.5056
_exptl_absorpt_correction_type multi-scan
_exptl_absorpt_process_details SADABS
_exptl_crystal_colour 'clear light orange'
_exptl_crystal_colour_lustre clear
_exptl_crystal_colour_modifier light
_exptl_crystal_colour_primary orange
_exptl_crystal_density_diffrn 1.709
_exptl_crystal_density_method 'not measured'
_exptl_crystal_description block
_exptl_crystal_F_000 1768
_exptl_crystal_recrystallization_method CHCl3/Hexane
_exptl_crystal_size_max 0.08
_exptl_crystal_size_mid 0.06
_exptl_crystal_size_min 0.04
_refine_diff_density_max 0.924
_refine_diff_density_min -0.416
_refine_diff_density_rms 0.086
_refine_ls_abs_structure_details
;
 Flack x determined using 2184 quotients [(I+)-(I-)]/[(I+)+(I-)]
 (Parsons, Flack and Wagner, Acta Cryst. B69 (2013) 249-259).
;
_refine_ls_abs_structure_Flack 0.088(5)
_refine_ls_extinction_method none
_refine_ls_goodness_of_fit_ref 1.073
_refine_ls_hydrogen_treatment constr
_refine_ls_matrix_type full
_refine_ls_number_parameters 452
_refine_ls_number_reflns 5599
_refine_ls_number_restraints 1
_refine_ls_restrained_S_all 1.073
_refine_ls_R_factor_all 0.0242
_refine_ls_R_factor_gt 0.0228
_refine_ls_shift/su_max 0.001
_refine_ls_shift/su_mean 0.000
_refine_ls_structure_factor_coef Fsqd
_refine_ls_weighting_details 'w=1/[\s^2^(Fo^2^)+(0.0327P)^2^+2.0858P] where P=(Fo^2^+2Fc^2^)/3'
_refine_ls_weighting_scheme calc
_refine_ls_wR_factor_gt 0.0563
_refine_ls_wR_factor_ref 0.0569
_reflns_Friedel_coverage 0.754
_reflns_Friedel_fraction_full 0.827
_reflns_Friedel_fraction_max 0.827
_reflns_number_gt 5368
_reflns_number_total 5599
_reflns_threshold_expression 'I > 2\s(I)'
_cod_data_source_file om7b00038_si_002.cif
_cod_data_source_block david29a_0m
_cod_database_code 4089221
_shelx_shelxl_version_number 2014/7
_shelx_space_group_comment
;
The symmetry employed for this shelxl refinement is uniquely defined
by the following loop, which should always be used as a source of
symmetry information in preference to the above space-group names.
They are only intended as comments.
;
_shelx_estimated_absorpt_t_max 0.694
_shelx_estimated_absorpt_t_min 0.506
_olex2_refinement_description
;
1. Fixed Uiso
 At 1.2 times of:
  All C(H) groups
 At 1.5 times of:
  All C(H,H,H) groups
2.a Ternary CH refined with riding coordinates:
 C41(H41)
2.b Aromatic/amide H refined with riding coordinates:
 C2(H2), C3(H3), C4(H4), C5(H5), C8(H8), C10(H10), C13(H13), C14(H14),
 C15(H15), C19(H19), C20(H20), C21(H21), C22(H22), C24(H24), C25(H25), C26(H26),
  C27(H27), C28(H28), C29(H29), C30(H30), C31(H31), C32(H32), C33(H33),
 C35(H35), C36(H36), C38(H38), C39(H39)
2.c Idealised Me refined as rotating group:
 C40(H40A,H40B,H40C)
;
_olex2_submission_special_instructions 'No special instructions were received'

loop_
_space_group_symop_operation_xyz
'x, y, z'
'-x, y+1/2, -z'
'x+1/2, y, -z+1/2'
'-x+1/2, y+1/2, z+1/2'

loop_
_atom_site_label
_atom_site_type_symbol
_atom_site_fract_x
_atom_site_fract_y
_atom_site_fract_z
_atom_site_U_iso_or_equiv
_atom_site_adp_type
_atom_site_occupancy
_atom_site_site_symmetry_order
_atom_site_calc_flag
_atom_site_refinement_flags_posn
C1 C 0.8167(3) 0.2358(4) 0.1299(3) 0.0148(10) Uani 1 1 d .
C2 C 0.7970(3) 0.1282(5) 0.1482(3) 0.0204(11) Uani 1 1 d .
H2 H 0.7685 0.1141 0.1940 0.024 Uiso 1 1 calc R
C3 C 0.8169(3) 0.0441(5) 0.1031(3) 0.0194(11) Uani 1 1 d .
H3 H 0.8031 -0.0268 0.1182 0.023 Uiso 1 1 calc R
C4 C 0.8575(3) 0.0615(5) 0.0347(3) 0.0201(12) Uani 1 1 d .
H4 H 0.8747 0.0029 0.0043 0.024 Uiso 1 1 calc R
C5 C 0.8721(3) 0.1659(4) 0.0121(3) 0.0169(11) Uani 1 1 d .
H5 H 0.8990 0.1779 -0.0347 0.020 Uiso 1 1 calc R
C6 C 0.8486(3) 0.2556(5) 0.0558(3) 0.0146(11) Uani 1 1 d .
C7 C 0.8579(3) 0.3630(5) 0.0196(3) 0.0125(12) Uani 1 1 d .
C8 C 0.8597(4) 0.3704(5) -0.0575(3) 0.0155(13) Uani 1 1 d .
H8 H 0.8486 0.3080 -0.0864 0.019 Uiso 1 1 calc R
C9 C 0.8773(3) 0.4672(7) -0.0944(2) 0.0165(9) Uani 1 1 d .
C10 C 0.8932(3) 0.5565(5) -0.0501(3) 0.0184(13) Uani 1 1 d .
H10 H 0.9096 0.6222 -0.0728 0.022 Uiso 1 1 calc R
C11 C 0.8854(3) 0.5506(5) 0.0269(3) 0.0130(12) Uani 1 1 d .
C12 C 0.8971(3) 0.6407(4) 0.0790(3) 0.0141(11) Uani 1 1 d .
C13 C 0.9248(3) 0.7422(4) 0.0568(3) 0.0178(11) Uani 1 1 d .
H13 H 0.9356 0.7577 0.0057 0.021 Uiso 1 1 calc R
C14 C 0.9362(3) 0.8194(5) 0.1112(3) 0.0209(12) Uani 1 1 d .
H14 H 0.9553 0.8890 0.0974 0.025 Uiso 1 1 calc R
C15 C 0.9201(4) 0.7969(5) 0.1858(3) 0.0194(12) Uani 1 1 d .
H15 H 0.9286 0.8518 0.2218 0.023 Uiso 1 1 calc R
C16 C 0.8918(3) 0.6960(4) 0.2099(3) 0.0162(11) Uani 1 1 d .
C17 C 0.8814(3) 0.6162(4) 0.1556(3) 0.0138(10) Uani 1 1 d .
C18 C 0.8708(3) 0.6754(4) 0.2902(3) 0.0164(11) Uani 1 1 d .
C19 C 0.8818(4) 0.7601(5) 0.3427(3) 0.0205(12) Uani 1 1 d .
H19 H 0.9033 0.8265 0.3247 0.025 Uiso 1 1 calc R
C20 C 0.8635(4) 0.7522(5) 0.4174(3) 0.0238(13) Uani 1 1 d .
H20 H 0.8723 0.8117 0.4497 0.029 Uiso 1 1 calc R
C21 C 0.8319(3) 0.6555(5) 0.4454(4) 0.0206(13) Uani 1 1 d .
H21 H 0.8183 0.6482 0.4969 0.025 Uiso 1 1 calc R
C22 C 0.8208(3) 0.5707(5) 0.3970(3) 0.0181(11) Uani 1 1 d .
H22 H 0.7988 0.5055 0.4165 0.022 Uiso 1 1 calc R
C23 C 0.8401(3) 0.5751(5) 0.3197(3) 0.0151(12) Uani 1 1 d .
C24 C 0.6736(3) 0.4584(7) 0.0991(3) 0.0179(10) Uani 1 1 d .
H24 H 0.6990 0.3995 0.0738 0.021 Uiso 1 1 calc R
C25 C 0.5907(3) 0.4851(5) 0.0812(3) 0.0230(14) Uani 1 1 d .
H25 H 0.5598 0.4453 0.0448 0.028 Uiso 1 1 calc R
C26 C 0.5529(3) 0.5724(5) 0.1178(3) 0.0229(13) Uani 1 1 d .
H26 H 0.4963 0.5947 0.1059 0.028 Uiso 1 1 calc R
C27 C 0.6000(4) 0.6251(5) 0.1713(3) 0.0227(13) Uani 1 1 d .
H27 H 0.5753 0.6829 0.1984 0.027 Uiso 1 1 calc R
C28 C 0.6831(4) 0.5936(5) 0.1856(3) 0.0196(12) Uani 1 1 d .
H28 H 0.7153 0.6319 0.2220 0.024 Uiso 1 1 calc R
C29 C 1.0356(3) 0.4593(8) 0.1558(3) 0.0190(10) Uani 1 1 d .
H29 H 1.0260 0.5124 0.1187 0.023 Uiso 1 1 calc R
C30 C 1.1194(4) 0.4263(5) 0.1701(3) 0.0242(14) Uani 1 1 d .
H30 H 1.1661 0.4571 0.1436 0.029 Uiso 1 1 calc R
C31 C 1.1335(4) 0.3482(5) 0.2234(3) 0.0225(12) Uani 1 1 d .
H31 H 1.1899 0.3241 0.2343 0.027 Uiso 1 1 calc R
C32 C 1.0636(4) 0.3062(5) 0.2606(3) 0.0200(12) Uani 1 1 d .
H32 H 1.0716 0.2528 0.2978 0.024 Uiso 1 1 calc R
C33 C 0.9819(3) 0.3418(5) 0.2435(3) 0.0202(11) Uani 1 1 d .
H33 H 0.9344 0.3108 0.2688 0.024 Uiso 1 1 calc R
C34 C 0.8851(3) 0.4679(10) -0.1756(2) 0.0181(10) Uani 1 1 d .
C35 C 0.8333(4) 0.4038(5) -0.2218(3) 0.0205(12) Uani 1 1 d .
H35 H 0.7885 0.3625 -0.2002 0.025 Uiso 1 1 calc R
C36 C 0.8461(4) 0.3998(5) -0.2978(4) 0.0242(14) Uani 1 1 d .
H36 H 0.8107 0.3552 -0.3277 0.029 Uiso 1 1 calc R
C37 C 0.9110(4) 0.4607(11) -0.3316(3) 0.0258(13) Uani 1 1 d .
C38 C 0.9621(4) 0.5247(5) -0.2866(3) 0.0246(12) Uani 1 1 d .
H38 H 1.0066 0.5660 -0.3086 0.030 Uiso 1 1 calc R
C39 C 0.9493(4) 0.5295(5) -0.2099(3) 0.0228(12) Uani 1 1 d .
H39 H 0.9843 0.5750 -0.1803 0.027 Uiso 1 1 calc R
C40 C 0.9265(4) 0.4533(7) -0.4145(3) 0.0375(16) Uani 1 1 d .
H40A H 0.9406 0.3792 -0.4278 0.056 Uiso 1 1 calc GR
H40B H 0.9742 0.5004 -0.4283 0.056 Uiso 1 1 calc GR
H40C H 0.8747 0.4755 -0.4413 0.056 Uiso 1 1 calc GR
N1 N 0.8663(2) 0.4551(5) 0.0606(2) 0.0139(9) Uani 1 1 d .
N2 N 0.7208(3) 0.5104(4) 0.1500(3) 0.0159(9) Uani 1 1 d .
N3 N 0.9675(3) 0.4183(4) 0.1927(3) 0.0154(9) Uani 1 1 d .
O1 O 0.8019(2) 0.3087(3) 0.18169(19) 0.0152(8) Uani 1 1 d .
O2 O 0.8247(2) 0.4853(3) 0.28230(19) 0.0159(10) Uani 1 1 d .
Ir1 Ir 0.84501(2) 0.46680(3) 0.17102(2) 0.01156(8) Uani 1 1 d .
C41 C 0.6666(4) 0.7518(7) -0.0981(4) 0.0339(16) Uani 1 1 d .
H41 H 0.6711 0.8123 -0.1345 0.041 Uiso 1 1 calc R
Cl1 Cl 0.55963(10) 0.74426(15) -0.06537(9) 0.0379(4) Uani 1 1 d .
Cl2 Cl 0.73734(10) 0.77594(14) -0.02386(10) 0.0406(4) Uani 1 1 d .
Cl3 Cl 0.69357(12) 0.63206(17) -0.14388(10) 0.0474(5) Uani 1 1 d .

loop_
_atom_site_aniso_label
_atom_site_aniso_U_11
_atom_site_aniso_U_22
_atom_site_aniso_U_33
_atom_site_aniso_U_23
_atom_site_aniso_U_13
_atom_site_aniso_U_12
C1 0.012(2) 0.017(3) 0.016(3) -0.003(2) -0.002(2) 0.002(2)
C2 0.020(3) 0.021(3) 0.020(3) 0.002(2) 0.004(2) -0.002(2)
C3 0.020(3) 0.015(3) 0.023(3) 0.003(2) 0.001(2) -0.001(2)
C4 0.023(3) 0.018(3) 0.019(3) -0.004(2) 0.000(2) 0.003(2)
C5 0.014(2) 0.021(3) 0.015(3) 0.000(2) -0.001(2) -0.002(2)
C6 0.009(2) 0.020(3) 0.015(3) 0.000(2) -0.0038(18) -0.0032(19)
C7 0.008(2) 0.012(3) 0.017(3) -0.003(2) -0.002(2) 0.000(2)
C8 0.017(3) 0.016(3) 0.013(3) -0.001(2) 0.001(2) -0.001(2)
C9 0.013(2) 0.018(2) 0.018(2) 0.002(4) 0.0011(17) 0.001(3)
C10 0.015(3) 0.016(3) 0.024(3) 0.004(2) 0.001(2) 0.001(2)
C11 0.007(3) 0.017(3) 0.015(3) 0.000(2) -0.001(2) 0.002(2)
C12 0.014(2) 0.009(2) 0.020(3) 0.004(2) -0.001(2) -0.004(2)
C13 0.017(2) 0.018(3) 0.018(3) 0.004(2) -0.001(2) 0.001(2)
C14 0.021(3) 0.013(3) 0.028(3) 0.002(2) -0.004(2) 0.000(2)
C15 0.020(3) 0.018(3) 0.020(3) -0.005(2) 0.000(2) 0.001(2)
C16 0.010(2) 0.020(3) 0.018(3) -0.001(2) -0.0031(19) 0.003(2)
C17 0.011(2) 0.009(2) 0.021(3) 0.002(2) -0.002(2) 0.000(2)
C18 0.010(2) 0.019(3) 0.021(3) 0.000(2) 0.001(2) 0.002(2)
C19 0.020(3) 0.017(3) 0.025(3) -0.004(2) -0.002(2) 0.001(2)
C20 0.023(3) 0.022(3) 0.027(3) -0.013(3) 0.003(2) -0.003(2)
C21 0.014(3) 0.033(4) 0.015(3) -0.002(3) 0.001(2) 0.000(2)
C22 0.012(2) 0.023(3) 0.020(3) -0.003(2) -0.001(2) -0.003(2)
C23 0.011(3) 0.018(3) 0.016(3) -0.001(2) -0.0003(18) 0.0059(19)
C24 0.014(2) 0.022(3) 0.018(2) -0.005(3) 0.0020(17) 0.001(3)
C25 0.019(2) 0.031(4) 0.019(3) -0.003(2) -0.0017(19) -0.006(2)
C26 0.011(2) 0.030(3) 0.027(3) 0.004(3) 0.000(2) 0.006(2)
C27 0.022(3) 0.021(3) 0.025(3) -0.002(2) 0.002(2) 0.005(3)
C28 0.017(3) 0.019(3) 0.023(3) -0.002(2) 0.003(2) 0.002(2)
C29 0.012(2) 0.022(3) 0.022(2) 0.004(4) 0.0010(18) -0.002(3)
C30 0.021(3) 0.028(3) 0.023(3) 0.000(2) 0.002(2) -0.001(2)
C31 0.015(2) 0.026(3) 0.027(3) -0.009(3) -0.008(2) 0.006(2)
C32 0.022(3) 0.020(3) 0.018(3) -0.002(2) -0.006(2) 0.001(2)
C33 0.019(3) 0.022(3) 0.020(3) 0.002(2) 0.004(2) 0.000(2)
C34 0.022(2) 0.016(2) 0.017(2) 0.001(3) 0.0012(17) 0.007(4)
C35 0.028(3) 0.018(3) 0.015(3) 0.006(2) 0.001(2) 0.007(2)
C36 0.033(3) 0.021(4) 0.018(3) -0.001(3) -0.007(2) 0.010(2)
C37 0.035(3) 0.024(3) 0.019(3) 0.000(3) 0.0015(19) 0.013(5)
C38 0.030(3) 0.024(3) 0.020(3) 0.005(2) 0.008(2) 0.008(3)
C39 0.031(3) 0.018(3) 0.020(3) 0.002(2) 0.000(2) 0.005(2)
C40 0.049(3) 0.042(4) 0.021(3) 0.004(4) 0.005(2) 0.008(4)
N1 0.0100(16) 0.019(3) 0.0121(18) 0.006(2) 0.0001(13) 0.001(2)
N2 0.016(2) 0.016(2) 0.016(2) 0.0012(18) 0.0023(18) -0.0025(17)
N3 0.020(2) 0.013(2) 0.013(2) -0.0009(18) -0.0012(18) 0.0006(18)
O1 0.0206(19) 0.0073(18) 0.0177(19) -0.0008(14) 0.0019(15) -0.0021(15)
O2 0.0164(14) 0.019(3) 0.0121(16) -0.0019(15) 0.0011(12) -0.0055(16)
Ir1 0.00982(11) 0.01292(12) 0.01194(12) -0.00036(13) 0.00016(6) -0.00052(12)
C41 0.030(3) 0.045(5) 0.026(4) -0.002(3) -0.013(3) 0.006(3)
Cl1 0.0281(7) 0.0489(10) 0.0367(9) -0.0118(7) -0.0073(6) 0.0087(7)
Cl2 0.0333(8) 0.0478(10) 0.0409(9) -0.0070(8) -0.0168(7) 0.0080(7)
Cl3 0.0421(9) 0.0608(12) 0.0394(10) -0.0206(9) -0.0049(8) 0.0127(9)

loop_
_atom_type_symbol
_atom_type_description
_atom_type_scat_dispersion_real
_atom_type_scat_dispersion_imag
_atom_type_scat_source
C C 0.0181 0.0091 'International Tables Vol C Tables 4.2.6.8 and 6.1.1.4'
H H 0.0000 0.0000 'International Tables Vol C Tables 4.2.6.8 and 6.1.1.4'
Cl Cl 0.3639 0.7018 'International Tables Vol C Tables 4.2.6.8 and 6.1.1.4'
Ir Ir -4.7710 6.5667 'International Tables Vol C Tables 4.2.6.8 and 6.1.1.4'
N N 0.0311 0.0180 'International Tables Vol C Tables 4.2.6.8 and 6.1.1.4'
O O 0.0492 0.0322 'International Tables Vol C Tables 4.2.6.8 and 6.1.1.4'

loop_
_geom_angle_atom_site_label_1
_geom_angle_atom_site_label_2
_geom_angle_atom_site_label_3
_geom_angle
C2 C1 C6 116.8(5)
O1 C1 C2 117.0(5)
O1 C1 C6 126.1(5)
C3 C2 C1 123.0(5)
C2 C3 C4 120.3(5)
C5 C4 C3 118.5(5)
C4 C5 C6 122.8(5)
C1 C6 C7 126.0(5)
C5 C6 C1 117.6(5)
C5 C6 C7 116.4(5)
C8 C7 C6 119.6(5)
N1 C7 C6 122.0(5)
N1 C7 C8 118.4(5)
C7 C8 C9 122.0(5)
C8 C9 C34 119.4(8)
C10 C9 C8 117.1(4)
C10 C9 C34 123.3(8)
C11 C10 C9 120.7(5)
C10 C11 C12 125.4(5)
N1 C11 C10 120.3(5)
N1 C11 C12 114.3(5)
C13 C12 C11 123.3(5)
C13 C12 C17 121.5(5)
C17 C12 C11 115.1(4)
C14 C13 C12 118.1(5)
C13 C14 C15 120.9(5)
C14 C15 C16 122.4(5)
C15 C16 C17 117.4(5)
C15 C16 C18 121.3(5)
C17 C16 C18 121.3(5)
C12 C17 Ir1 112.8(4)
C16 C17 C12 119.7(5)
C16 C17 Ir1 127.5(4)
C19 C18 C16 118.7(5)
C19 C18 C23 116.3(5)
C23 C18 C16 125.0(5)
C20 C19 C18 124.4(6)
C19 C20 C21 119.0(6)
C22 C21 C20 118.8(6)
C21 C22 C23 123.9(6)
C22 C23 C18 117.5(5)
O2 C23 C18 127.5(5)
O2 C23 C22 115.0(5)
N2 C24 C25 124.0(6)
C24 C25 C26 118.4(5)
C27 C26 C25 118.2(5)
C26 C27 C28 119.7(6)
N2 C28 C27 122.7(5)
N3 C29 C30 122.4(7)
C31 C30 C29 118.9(6)
C32 C31 C30 118.4(5)
C31 C32 C33 120.0(5)
N3 C33 C32 122.3(5)
C35 C34 C9 122.3(7)
C39 C34 C9 119.9(7)
C39 C34 C35 117.7(5)
C36 C35 C34 121.2(5)
C35 C36 C37 120.8(6)
C36 C37 C40 120.5(8)
C38 C37 C36 118.4(5)
C38 C37 C40 121.0(7)
C37 C38 C39 121.1(6)
C38 C39 C34 120.7(6)
C7 N1 Ir1 124.9(4)
C11 N1 C7 121.0(4)
C11 N1 Ir1 114.0(4)
C24 N2 C28 117.0(5)
C24 N2 Ir1 121.1(4)
C28 N2 Ir1 121.9(4)
C29 N3 Ir1 122.0(4)
C33 N3 C29 118.1(5)
C33 N3 Ir1 119.9(4)
C1 O1 Ir1 122.0(3)
C23 O2 Ir1 124.3(3)
C17 Ir1 N1 83.3(2)
C17 Ir1 N2 89.8(2)
C17 Ir1 N3 92.2(2)
C17 Ir1 O1 176.60(18)
C17 Ir1 O2 94.30(19)
N1 Ir1 N2 89.72(17)
N1 Ir1 N3 90.64(17)
N1 Ir1 O1 94.3(2)
N1 Ir1 O2 177.6(2)
N2 Ir1 O1 87.88(16)
N3 Ir1 N2 178.07(17)
N3 Ir1 O1 90.20(16)
O2 Ir1 N2 90.15(16)
O2 Ir1 N3 89.57(16)
O2 Ir1 O1 88.15(15)
Cl2 C41 Cl1 110.6(4)
Cl2 C41 Cl3 110.5(4)
Cl3 C41 Cl1 109.6(4)

loop_
_geom_bond_atom_site_label_1
_geom_bond_atom_site_label_2
_geom_bond_distance
C1 C2 1.415(8)
C1 C6 1.439(8)
C1 O1 1.319(6)
C2 C3 1.359(8)
C3 C4 1.395(8)
C4 C5 1.383(8)
C5 C6 1.413(8)
C6 C7 1.494(8)
C7 C8 1.385(8)
C7 N1 1.370(8)
C8 C9 1.403(9)
C9 C10 1.390(10)
C9 C34 1.460(6)
C10 C11 1.384(9)
C11 C12 1.472(7)
C11 N1 1.368(8)
C12 C13 1.395(7)
C12 C17 1.425(8)
C13 C14 1.382(8)
C14 C15 1.388(8)
C15 C16 1.401(8)
C16 C17 1.402(8)
C16 C18 1.496(8)
C17 Ir1 1.967(5)
C18 C19 1.423(8)
C18 C23 1.440(9)
C19 C20 1.372(9)
C20 C21 1.397(9)
C21 C22 1.378(8)
C22 C23 1.416(8)
C23 O2 1.327(8)
C24 C25 1.373(7)
C24 N2 1.339(8)
C25 C26 1.401(8)
C26 C27 1.374(9)
C27 C28 1.379(9)
C28 N2 1.352(8)
C29 C30 1.394(8)
C29 N3 1.352(7)
C30 C31 1.383(9)
C31 C32 1.380(9)
C32 C33 1.384(8)
C33 N3 1.337(7)
C34 C35 1.406(11)
C34 C39 1.403(10)
C35 C36 1.375(9)
C36 C37 1.402(11)
C37 C38 1.386(11)
C37 C40 1.507(7)
C38 C39 1.389(8)
N1 Ir1 2.009(4)
N2 Ir1 2.047(4)
N3 Ir1 2.041(4)
O1 Ir1 2.092(4)
O2 Ir1 2.030(3)
C41 Cl1 1.771(7)
C41 Cl2 1.753(7)
C41 Cl3 1.755(8)
